data_4307684
loop_
_publ_author_name
'Laura Ion'
'Dolores Morales'
'Sonia Nieto'
'Julio P\'erez'
'Luc\'ia Riera'
'V\'ictor Riera'
'Daniel Miguel'
'Richard A. Kowenicki'
'Mary McPartlin'

_publ_contact_author
;    JULIO PEREZ
     Departamento de Quimica Organica e Inorganica 
     IUQOEM - Facultad de Quimica
     Universidad de Oviedo-CSIC
     C/ Julian Claveria s/n
     33006 Oviedo  (ASTURIAS)
     SPAIN
;
_publ_contact_author_email japm@uniovi.es
_publ_contact_author_fax +34-85-103446
_publ_contact_author_phone +34-85-102985
_publ_section_title
;
Biimidazole and Bis(amide)bipyridine Molybdenum Carbonyl Complexes as
Anions Receptors
;
_journal_name_full 'Inorganic Chemistry'
_journal_page_first 2846
_journal_page_last 2853
_journal_paper_doi 10.1021/ic0621650
_journal_volume 46
_journal_year 2007
_chemical_formula_moiety 'C17 H22 Mo N5 O2, O4 Re'
_chemical_formula_sum 'C17 H22 Mo N5 O6 Re'
_chemical_formula_weight 674.54
_chemical_name_systematic
; 
 ? 
;
_space_group_IT_number 62
_symmetry_cell_setting orthorhombic
_symmetry_space_group_name_Hall '-P 2ac 2n'
_symmetry_space_group_name_H-M 'P n m a'
_atom_sites_solution_hydrogens geom
_atom_sites_solution_primary direct
_atom_sites_solution_secondary difmap
_audit_creation_method SHELXL-97
_cell_angle_alpha 90.00
_cell_angle_beta 90.00
_cell_angle_gamma 90.00
_cell_formula_units_Z 4
_cell_length_a 16.411(3)
_cell_length_b 10.172(2)
_cell_length_c 14.171(3)
_cell_measurement_reflns_used 36672
_cell_measurement_temperature 180(2)
_cell_measurement_theta_max 25.03
_cell_measurement_theta_min 1.00
_cell_volume 2365.6(8)
_computing_cell_refinement 'HKL Scalepack (Otwinowski & Minor 1997)'
_computing_data_collection 'Collect (Nonius B.V. 1998)'
_computing_data_reduction
;
 HKL Denzo and Scalepack (Otwinowski & Minor 1997)
;
_computing_publication_material 'SHELXL-97 (Sheldrick 1997)'
_computing_structure_refinement 'SHELXL-97 (Sheldrick 1997)'
_computing_structure_solution 'SIR-92 (Altomare et al. 1994)'
_diffrn_ambient_temperature 180(2)
_diffrn_measured_fraction_theta_full 0.992
_diffrn_measured_fraction_theta_max 0.992
_diffrn_measurement_device_type 'Nonius Kappa CCD'
_diffrn_measurement_method 'Thin slice \w and \f scans'
_diffrn_radiation_source 'fine-focus sealed tube'
_diffrn_radiation_type MoK\a
_diffrn_radiation_wavelength 0.71073
_diffrn_reflns_av_R_equivalents 0.1122
_diffrn_reflns_av_sigmaI/netI 0.0675
_diffrn_reflns_limit_h_max 19
_diffrn_reflns_limit_h_min -19
_diffrn_reflns_limit_k_max 12
_diffrn_reflns_limit_k_min -11
_diffrn_reflns_limit_l_max 15
_diffrn_reflns_limit_l_min -16
_diffrn_reflns_number 13710
_diffrn_reflns_theta_full 25.06
_diffrn_reflns_theta_max 25.06
_diffrn_reflns_theta_min 3.72
_exptl_absorpt_coefficient_mu 5.682
_exptl_absorpt_correction_T_max 0.898
_exptl_absorpt_correction_T_min 0.639
_exptl_absorpt_correction_type multi-scan
_exptl_absorpt_process_details
;
multi-scan from symmetry-related measurements 
 Sortav (Blessing 1995)
;
_exptl_crystal_colour yellow
_exptl_crystal_density_diffrn 1.894
_exptl_crystal_density_method 'not measured'
_exptl_crystal_description plates
_exptl_crystal_F_000 1296
_exptl_crystal_size_max 0.14
_exptl_crystal_size_mid 0.10
_exptl_crystal_size_min 0.02
_refine_diff_density_max 1.133
_refine_diff_density_min -1.524
_refine_diff_density_rms 0.345
_refine_ls_extinction_method none
_refine_ls_goodness_of_fit_ref 1.142
_refine_ls_hydrogen_treatment mixed
_refine_ls_matrix_type full
_refine_ls_number_parameters 162
_refine_ls_number_reflns 2206
_refine_ls_number_restraints 11
_refine_ls_restrained_S_all 1.140
_refine_ls_R_factor_all 0.0797
_refine_ls_R_factor_gt 0.0502
_refine_ls_shift/su_max 0.001
_refine_ls_shift/su_mean 0.000
_refine_ls_structure_factor_coef Fsqd
_refine_ls_weighting_details 'calc w=1/[\s^2^(Fo^2^)+(0.0245P)^2^+19.0910P] where P=(Fo^2^+2Fc^2^)/3'
_refine_ls_weighting_scheme calc
_refine_ls_wR_factor_gt 0.0966
_refine_ls_wR_factor_ref 0.1067
_reflns_number_gt 1683
_reflns_number_total 2206
_reflns_threshold_expression >2sigma(I)
_cod_data_source_file ic0621650si20070109_031256_5.cif
_cod_data_source_block Compound_6_ReO4_(dw0516)
_cod_depositor_comments
;
The following automatic conversions were performed:
'_symmetry_cell_setting' value 'Orthorhombic' changed to 'orthorhombic'
according to '/home/saulius/struct/CIF-dictionaries/cif_core.dic'
dictionary named 'cif_core.dic' version 2.4.1 from 2010-06-29.

Automatic conversion script
Id: cif_fix_enum 1527 2010-12-29 10:47:43Z saulius 
;
_cod_database_code 4307684

loop_
_symmetry_equiv_pos_as_xyz
'x, y, z'
'-x+1/2, -y, z+1/2'
'-x, y+1/2, -z'
'x+1/2, -y+1/2, -z+1/2'
'-x, -y, -z'
'x-1/2, y, -z-1/2'
'x, -y-1/2, z'
'-x-1/2, y-1/2, z-1/2'

loop_
_atom_site_label
_atom_site_type_symbol
_atom_site_fract_x
_atom_site_fract_y
_atom_site_fract_z
_atom_site_U_iso_or_equiv
_atom_site_adp_type
_atom_site_occupancy
_atom_site_symmetry_multiplicity
_atom_site_calc_flag
_atom_site_refinement_flags
_atom_site_disorder_assembly
_atom_site_disorder_group
Re1 Re 0.46337(3) 0.2500 0.59760(4) 0.0398(2) Uani 1 2 d S . .
Mo1 Mo 0.61496(7) 0.2500 0.25478(8) 0.0369(3) Uani 1 2 d S . .
O1 O 0.5649(6) 0.2500 0.6293(8) 0.059(3) Uani 1 2 d S . .
N1 N 0.7084(4) 0.1184(8) 0.1911(5) 0.042(2) Uani 1 1 d . . .
C1 C 0.7666(6) 0.1789(9) 0.1406(6) 0.040(2) Uani 1 1 d . . .
N2 N 0.8172(5) 0.0914(8) 0.1011(6) 0.047(2) Uani 1 1 d . . .
H2 H 0.8603 0.1094 0.0666 0.056 Uiso 1 1 calc R . .
O2 O 0.4024(7) 0.2500 0.6962(8) 0.079(4) Uani 1 2 d S . .
C2 C 0.7891(6) -0.0319(11) 0.1245(8) 0.056(3) Uani 1 1 d . . .
H2A H 0.8119 -0.1134 0.1051 0.067 Uiso 1 1 calc R . .
C3 C 0.7231(6) -0.0151(10) 0.1802(7) 0.046(2) Uani 1 1 d . . .
H3 H 0.6918 -0.0837 0.2076 0.055 Uiso 1 1 calc R . .
O3 O 0.4423(5) 0.1148(7) 0.5283(5) 0.060(2) Uani 1 1 d . . .
N3 N 0.5651(9) 0.2500 0.0289(8) 0.059(4) Uani 1 2 d S . .
C4 C 0.6931(10) 0.2500 0.3863(10) 0.053(4) Uani 1 2 d S . .
O4 O 0.4721(5) 0.0541(9) 0.2936(6) 0.072(2) Uani 1 1 d . . .
C5 C 0.6449(7) 0.1335(11) 0.3929(8) 0.054(3) Uani 1 1 d D . .
H5A H 0.678(6) 0.040(6) 0.386(8) 0.081 Uiso 1 1 d D . .
H5B H 0.606(8) 0.142(12) 0.441(9) 0.081 Uiso 1 1 d . . .
C6 C 0.7845(10) 0.2500 0.3735(12) 0.067(5) Uani 1 2 d S . .
H6A H 0.8028 0.1614 0.3564 0.100 Uiso 0.50 1 calc PR . .
H6B H 0.8107 0.2768 0.4326 0.100 Uiso 0.50 1 calc PR . .
H6C H 0.7994 0.3117 0.3233 0.100 Uiso 0.50 1 calc PR . .
C7 C 0.5262(7) 0.1238(11) 0.2810(7) 0.050(3) Uani 1 1 d . . .
C8 C 0.5785(8) 0.2500 0.1086(11) 0.044(3) Uani 1 2 d S . .
C9 C 0.5567(13) 0.2500 -0.0757(12) 0.086(6) Uani 1 2 d SD . .
C11 C 0.4805(19) 0.166(4) -0.088(3) 0.091(10) Uiso 0.43 1 d PD . .
H11A H 0.4328 0.2151 -0.0664 0.137 Uiso 0.43 1 calc PR . .
H11B H 0.4860 0.0850 -0.0512 0.137 Uiso 0.43 1 calc PR . .
H11C H 0.4739 0.1437 -0.1550 0.137 Uiso 0.43 1 calc PR . .
C10 C 0.645(3) 0.2500 -0.107(9) 0.16(4) Uiso 0.33 2 d SPD . .
H10A H 0.6702 0.3339 -0.0898 0.233 Uiso 0.17 1 calc PR . .
H10B H 0.6475 0.2383 -0.1755 0.233 Uiso 0.17 1 calc PR . .
H10C H 0.6739 0.1778 -0.0758 0.233 Uiso 0.17 1 calc PR . .
C12 C 0.601(4) 0.126(5) -0.105(5) 0.070(17) Uiso 0.23 1 d PD . .
H12A H 0.6272 0.0867 -0.0502 0.105 Uiso 0.23 1 calc PR . .
H12B H 0.6422 0.1482 -0.1526 0.105 Uiso 0.23 1 calc PR . .
H12C H 0.5618 0.0640 -0.1323 0.105 Uiso 0.23 1 calc PR . .
C14 C 0.626(3) 0.170(7) -0.115(6) 0.13(2) Uiso 0.33 1 d PD . .
H14A H 0.6772 0.2182 -0.1079 0.190 Uiso 0.33 1 calc PR . .
H14B H 0.6163 0.1523 -0.1823 0.190 Uiso 0.33 1 calc PR . .
H14C H 0.6297 0.0860 -0.0811 0.190 Uiso 0.33 1 calc PR . .
C13 C 0.531(4) 0.116(3) -0.108(4) 0.111(16) Uiso 0.33 1 d PD . .
H13A H 0.4769 0.0962 -0.0831 0.166 Uiso 0.33 1 calc PR . .
H13B H 0.5702 0.0506 -0.0837 0.166 Uiso 0.33 1 calc PR . .
H13C H 0.5305 0.1129 -0.1766 0.166 Uiso 0.33 1 calc PR . .

loop_
_atom_site_aniso_label
_atom_site_aniso_U_11
_atom_site_aniso_U_22
_atom_site_aniso_U_33
_atom_site_aniso_U_23
_atom_site_aniso_U_13
_atom_site_aniso_U_12
Re1 0.0386(3) 0.0425(3) 0.0382(3) 0.000 -0.0042(3) 0.000
Mo1 0.0384(7) 0.0423(7) 0.0301(6) 0.000 0.0022(5) 0.000
O1 0.048(6) 0.055(6) 0.073(7) 0.000 -0.024(5) 0.000
N1 0.038(5) 0.050(5) 0.038(4) 0.006(4) 0.002(3) -0.003(4)
C1 0.038(5) 0.048(5) 0.034(5) -0.001(4) 0.001(4) 0.006(5)
N2 0.039(5) 0.055(5) 0.047(5) -0.003(4) 0.009(4) 0.005(4)
O2 0.066(8) 0.122(11) 0.050(7) 0.000 0.009(6) 0.000
C2 0.054(7) 0.054(7) 0.058(7) -0.006(6) 0.007(5) 0.016(5)
C3 0.056(7) 0.039(6) 0.042(6) 0.006(5) -0.002(5) 0.008(5)
O3 0.068(5) 0.047(4) 0.064(5) -0.008(4) -0.021(4) -0.002(4)
N3 0.083(10) 0.065(9) 0.028(6) 0.000 0.001(6) 0.000
C4 0.055(9) 0.070(10) 0.034(8) 0.000 -0.002(7) 0.000
O4 0.062(5) 0.088(6) 0.065(5) 0.000(5) 0.014(4) -0.027(5)
C5 0.070(8) 0.054(7) 0.037(6) 0.009(5) 0.002(5) 0.014(6)
C6 0.059(11) 0.083(12) 0.058(11) 0.000 -0.023(8) 0.000
C7 0.047(6) 0.062(7) 0.040(5) 0.001(5) 0.002(5) -0.001(6)
C8 0.029(7) 0.048(8) 0.056(10) 0.000 -0.004(7) 0.000
C9 0.113(18) 0.098(15) 0.048(11) 0.000 -0.013(10) 0.000

loop_
_atom_type_symbol
_atom_type_description
_atom_type_scat_dispersion_real
_atom_type_scat_dispersion_imag
_atom_type_scat_source
C C 0.0033 0.0016 'International Tables Vol C Tables 4.2.6.8 and 6.1.1.4'
H H 0.0000 0.0000 'International Tables Vol C Tables 4.2.6.8 and 6.1.1.4'
N N 0.0061 0.0033 'International Tables Vol C Tables 4.2.6.8 and 6.1.1.4'
O O 0.0106 0.0060 'International Tables Vol C Tables 4.2.6.8 and 6.1.1.4'
Mo Mo -1.6832 0.6857 'International Tables Vol C Tables 4.2.6.8 and 6.1.1.4'
Re Re -1.0185 7.2310 'International Tables Vol C Tables 4.2.6.8 and 6.1.1.4'

loop_
_geom_angle_atom_site_label_1
_geom_angle_atom_site_label_2
_geom_angle_atom_site_label_3
_geom_angle
_geom_angle_site_symmetry_1
_geom_angle_site_symmetry_3
_geom_angle_publ_flag
O2 Re1 O3 110.3(3) . 7_565 ?
O2 Re1 O3 110.3(3) . . ?
O3 Re1 O3 105.8(5) 7_565 . ?
O2 Re1 O1 110.5(6) . . ?
O3 Re1 O1 110.0(3) 7_565 . ?
O3 Re1 O1 110.0(3) . . ?
C7 Mo1 C7 81.0(6) 7_565 . ?
C7 Mo1 C8 88.6(4) 7_565 . ?
C7 Mo1 C8 88.6(4) . . ?
C7 Mo1 N1 166.9(4) 7_565 . ?
C7 Mo1 N1 101.1(4) . . ?
C8 Mo1 N1 78.5(3) . . ?
C7 Mo1 N1 101.1(4) 7_565 7_565 ?
C7 Mo1 N1 166.9(4) . 7_565 ?
C8 Mo1 N1 78.5(3) . 7_565 ?
N1 Mo1 N1 73.9(4) . 7_565 ?
C7 Mo1 C4 105.3(4) 7_565 . ?
C7 Mo1 C4 105.3(4) . . ?
C8 Mo1 C4 161.6(5) . . ?
N1 Mo1 C4 86.8(4) . . ?
N1 Mo1 C4 86.8(4) 7_565 . ?
C7 Mo1 C5 70.7(4) 7_565 7_565 ?
C7 Mo1 C5 109.0(4) . 7_565 ?
C8 Mo1 C5 149.5(3) . 7_565 ?
N1 Mo1 C5 119.9(4) . 7_565 ?
N1 Mo1 C5 83.7(3) 7_565 7_565 ?
C4 Mo1 C5 36.1(3) . 7_565 ?
C7 Mo1 C5 109.0(4) 7_565 . ?
C7 Mo1 C5 70.7(4) . . ?
C8 Mo1 C5 149.5(3) . . ?
N1 Mo1 C5 83.7(3) . . ?
N1 Mo1 C5 119.9(4) 7_565 . ?
C4 Mo1 C5 36.1(3) . . ?
C5 Mo1 C5 60.8(6) 7_565 . ?
C1 N1 C3 105.4(8) . . ?
C1 N1 Mo1 115.5(6) . . ?
C3 N1 Mo1 138.9(7) . . ?
N2 C1 N1 111.0(8) . . ?
N2 C1 C1 131.7(5) . 7_565 ?
N1 C1 C1 117.3(5) . 7_565 ?
C1 N2 C2 107.3(8) . . ?
C3 C2 N2 107.1(9) . . ?
C2 C3 N1 109.2(9) . . ?
C8 N3 C9 174.3(17) . . ?
C5 C4 C5 112.2(14) 7_565 . ?
C5 C4 C6 123.9(7) 7_565 . ?
C5 C4 C6 123.9(7) . . ?
C5 C4 Mo1 75.0(7) 7_565 . ?
C5 C4 Mo1 75.0(7) . . ?
C6 C4 Mo1 117.7(10) . . ?
C4 C5 Mo1 68.9(7) . . ?
O4 C7 Mo1 176.6(10) . . ?
N3 C8 Mo1 174.9(13) . . ?
N3 C9 C13 109(2) . 7_565 ?
N3 C9 C13 109(2) . . ?
C13 C9 C13 132(5) 7_565 . ?
N3 C9 C12 103(3) . 7_565 ?
C13 C9 C12 45(3) 7_565 7_565 ?
C13 C9 C12 144(4) . 7_565 ?
N3 C9 C12 103(3) . . ?
C13 C9 C12 144(4) 7_565 . ?
C13 C9 C12 45(3) . . ?
C12 C9 C12 113(6) 7_565 . ?
N3 C9 C14 107(4) . 7_565 ?
C13 C9 C14 67(3) 7_565 7_565 ?
C13 C9 C14 126(5) . 7_565 ?
C12 C9 C14 24(4) 7_565 7_565 ?
C12 C9 C14 89(5) . 7_565 ?
N3 C9 C14 107(4) . . ?
C13 C9 C14 126(5) 7_565 . ?
C13 C9 C14 67(3) . . ?
C12 C9 C14 89(5) 7_565 . ?
C12 C9 C14 24(4) . . ?
C14 C9 C14 66(6) 7_565 . ?
N3 C9 C10 102(5) . . ?
C13 C9 C10 100(3) 7_565 . ?
C13 C9 C10 100(3) . . ?
C12 C9 C10 57(3) 7_565 . ?
C12 C9 C10 57(3) . . ?
C14 C9 C10 34(3) 7_565 . ?
C14 C9 C10 34(3) . . ?
N3 C9 C11 101.1(18) . . ?
C13 C9 C11 104(3) 7_565 . ?
C13 C9 C11 39(2) . . ?
C12 C9 C11 146(4) 7_565 . ?
C12 C9 C11 84(3) . . ?
C14 C9 C11 152(4) 7_565 . ?
C14 C9 C11 106(3) . . ?
C10 C9 C11 139(3) . . ?
N3 C9 C11 101.1(18) . 7_565 ?
C13 C9 C11 39(2) 7_565 7_565 ?
C13 C9 C11 104(3) . 7_565 ?
C12 C9 C11 84(3) 7_565 7_565 ?
C12 C9 C11 146(4) . 7_565 ?
C14 C9 C11 106(3) 7_565 7_565 ?
C14 C9 C11 152(4) . 7_565 ?
C10 C9 C11 139(3) . 7_565 ?
C11 C9 C11 68(3) . 7_565 ?
C9 C12 C14 45(2) . 7_565 ?

loop_
_geom_bond_atom_site_label_1
_geom_bond_atom_site_label_2
_geom_bond_distance
_geom_bond_site_symmetry_2
_geom_bond_publ_flag
Re1 O2 1.719(11) . ?
Re1 O3 1.724(7) 7_565 ?
Re1 O3 1.724(7) . ?
Re1 O1 1.725(10) . ?
Mo1 C7 1.977(12) 7_565 ?
Mo1 C7 1.977(12) . ?
Mo1 C8 2.156(15) . ?
Mo1 N1 2.227(8) . ?
Mo1 N1 2.227(8) 7_565 ?
Mo1 C4 2.262(15) . ?
Mo1 C5 2.340(10) 7_565 ?
Mo1 C5 2.340(10) . ?
N1 C1 1.343(12) . ?
N1 C3 1.387(12) . ?
C1 N2 1.340(12) . ?
C1 C1 1.447(19) 7_565 ?
N2 C2 1.376(14) . ?
C2 C3 1.352(14) . ?
N3 C8 1.151(18) . ?
N3 C9 1.49(2) . ?
C4 C5 1.427(14) 7_565 ?
C4 C5 1.427(14) . ?
C4 C6 1.51(2) . ?
O4 C7 1.150(12) . ?
C9 C13 1.50(2) 7_565 ?
C9 C13 1.50(2) . ?
C9 C12 1.51(2) 7_565 ?
C9 C12 1.51(2) . ?
C9 C14 1.51(2) 7_565 ?
C9 C14 1.51(2) . ?
C9 C10 1.51(2) . ?
C9 C11 1.52(2) . ?
C9 C11 1.52(2) 7_565 ?
C12 C14 2.12(10) 7_565 ?

loop_
_geom_hbond_atom_site_label_D
_geom_hbond_atom_site_label_H
_geom_hbond_atom_site_label_A
_geom_hbond_distance_DH
_geom_hbond_distance_HA
_geom_hbond_distance_DA
_geom_hbond_angle_DHA
_geom_hbond_site_symmetry_A
N2 H2 O3 0.88 1.90 2.765(11) 165.4 6_656

loop_
_geom_torsion_atom_site_label_1
_geom_torsion_atom_site_label_2
_geom_torsion_atom_site_label_3
_geom_torsion_atom_site_label_4
_geom_torsion
_geom_torsion_site_symmetry_1
_geom_torsion_site_symmetry_2
_geom_torsion_site_symmetry_3
_geom_torsion_site_symmetry_4
_geom_torsion_publ_flag
C7 Mo1 N1 C1 63.1(18) 7_565 . . . ?
C7 Mo1 N1 C1 161.3(7) . . . . ?
C8 Mo1 N1 C1 75.0(7) . . . . ?
N1 Mo1 N1 C1 -6.3(7) 7_565 . . . ?
C4 Mo1 N1 C1 -93.8(7) . . . . ?
C5 Mo1 N1 C1 -78.9(7) 7_565 . . . ?
C5 Mo1 N1 C1 -129.9(7) . . . . ?
C7 Mo1 N1 C3 -110.0(17) 7_565 . . . ?
C7 Mo1 N1 C3 -11.9(10) . . . . ?
C8 Mo1 N1 C3 -98.2(10) . . . . ?
N1 Mo1 N1 C3 -179.4(9) 7_565 . . . ?
C4 Mo1 N1 C3 93.0(10) . . . . ?
C5 Mo1 N1 C3 107.9(10) 7_565 . . . ?
C5 Mo1 N1 C3 57.0(10) . . . . ?
C3 N1 C1 N2 -1.4(11) . . . . ?
Mo1 N1 C1 N2 -176.7(6) . . . . ?
C3 N1 C1 C1 -179.1(5) . . . 7_565 ?
Mo1 N1 C1 C1 5.6(7) . . . 7_565 ?
N1 C1 N2 C2 2.0(11) . . . . ?
C1 C1 N2 C2 179.2(6) 7_565 . . . ?
C1 N2 C2 C3 -1.7(12) . . . . ?
N2 C2 C3 N1 0.9(12) . . . . ?
C1 N1 C3 C2 0.2(11) . . . . ?
Mo1 N1 C3 C2 173.8(7) . . . . ?
C7 Mo1 C4 C5 -16.9(8) 7_565 . . 7_565 ?
C7 Mo1 C4 C5 -101.5(7) . . . 7_565 ?
C8 Mo1 C4 C5 120.8(7) . . . 7_565 ?
N1 Mo1 C4 C5 157.8(7) . . . 7_565 ?
N1 Mo1 C4 C5 83.7(7) 7_565 . . 7_565 ?
C5 Mo1 C4 C5 -118.5(13) . . . 7_565 ?
C7 Mo1 C4 C5 101.5(7) 7_565 . . . ?
C7 Mo1 C4 C5 16.9(8) . . . . ?
C8 Mo1 C4 C5 -120.8(7) . . . . ?
N1 Mo1 C4 C5 -83.7(7) . . . . ?
N1 Mo1 C4 C5 -157.8(7) 7_565 . . . ?
C5 Mo1 C4 C5 118.5(13) 7_565 . . . ?
C7 Mo1 C4 C6 -137.7(3) 7_565 . . . ?
C7 Mo1 C4 C6 137.7(3) . . . . ?
C8 Mo1 C4 C6 0.000(3) . . . . ?
N1 Mo1 C4 C6 37.0(2) . . . . ?
N1 Mo1 C4 C6 -37.0(2) 7_565 . . . ?
C5 Mo1 C4 C6 -120.8(7) 7_565 . . . ?
C5 Mo1 C4 C6 120.8(7) . . . . ?
C5 C4 C5 Mo1 66.4(11) 7_565 . . . ?
C6 C4 C5 Mo1 -113.5(14) . . . . ?
C7 Mo1 C5 C4 -89.9(8) 7_565 . . . ?
C7 Mo1 C5 C4 -162.7(8) . . . . ?
C8 Mo1 C5 C4 147.6(10) . . . . ?
N1 Mo1 C5 C4 93.2(7) . . . . ?
N1 Mo1 C5 C4 25.8(8) 7_565 . . . ?
C5 Mo1 C5 C4 -36.4(8) 7_565 . . . ?
C7 Mo1 C7 O4 43(16) 7_565 . . . ?
C8 Mo1 C7 O4 -45(16) . . . . ?
N1 Mo1 C7 O4 -123(16) . . . . ?
N1 Mo1 C7 O4 -57(17) 7_565 . . . ?
C4 Mo1 C7 O4 147(16) . . . . ?
C5 Mo1 C7 O4 109(16) 7_565 . . . ?
C5 Mo1 C7 O4 157(16) . . . . ?
C9 N3 C8 Mo1 0.000(4) . . . . ?
C7 Mo1 C8 N3 139.5(3) 7_565 . . . ?
C7 Mo1 C8 N3 -139.5(3) . . . . ?
N1 Mo1 C8 N3 -37.8(2) . . . . ?
N1 Mo1 C8 N3 37.8(2) 7_565 . . . ?
C4 Mo1 C8 N3 0.000(6) . . . . ?
C5 Mo1 C8 N3 93.4(8) 7_565 . . . ?
C5 Mo1 C8 N3 -93.4(8) . . . . ?
C8 N3 C9 C13 -105(3) . . . 7_565 ?
C8 N3 C9 C13 105(3) . . . . ?
C8 N3 C9 C12 -59(3) . . . 7_565 ?
C8 N3 C9 C12 59(3) . . . . ?
C8 N3 C9 C14 -35(3) . . . 7_565 ?
C8 N3 C9 C14 35(3) . . . . ?
C8 N3 C9 C10 0.000(4) . . . . ?
C8 N3 C9 C11 145.2(16) . . . . ?
C8 N3 C9 C11 -145.2(16) . . . 7_565 ?
N3 C9 C12 C14 -108(4) . . . 7_565 ?
C13 C9 C12 C14 46(9) 7_565 . . 7_565 ?
C13 C9 C12 C14 149(6) . . . 7_565 ?
C12 C9 C12 C14 3(7) 7_565 . . 7_565 ?
C14 C9 C12 C14 -5(10) . . . 7_565 ?
C10 C9 C12 C14 -12(8) . . . 7_565 ?
C11 C9 C12 C14 152(4) . . . 7_565 ?
C11 C9 C12 C14 118(6) 7_565 . . 7_565 ?
